data_4078764
loop_
_publ_author_name
'Zell, Thomas'
'Fischer, Peter'
'Schmidt, David'
'Radius, Udo'

_publ_section_title
;
 C--Br Activation of Aryl Bromides at Ni0(NHC)2: Stoichiometric Reactions,
 Catalytic Application in Suzuki--Miyaura Cross-Coupling, and Catalyst
 Degradation
;
_journal_issue 14
_journal_name_full Organometallics
_journal_page_first 5065
_journal_paper_doi 10.1021/om300399j
_journal_volume 31
_journal_year 2012
_chemical_formula_sum 'C38 H54 Br N5 Ni'
_chemical_formula_weight 719.48
_chemical_name_systematic
; 
 ? 
;
_space_group_IT_number 14
_symmetry_cell_setting monoclinic
_symmetry_space_group_name_Hall '-P 2ybc'
_symmetry_space_group_name_H-M 'P 1 21/c 1'
_atom_sites_solution_hydrogens geom
_atom_sites_solution_primary direct
_atom_sites_solution_secondary difmap
_cell_angle_alpha 90.00
_cell_angle_beta 108.52(3)
_cell_angle_gamma 90.00
_cell_formula_units_Z 4
_cell_length_a 19.215(4)
_cell_length_b 9.0535(18)
_cell_length_c 23.233(5)
_cell_measurement_reflns_used 27420
_cell_measurement_temperature 200(2)
_cell_measurement_theta_max 28.39
_cell_measurement_theta_min 1.83
_cell_volume 3832.4(15)
_computing_cell_refinement 'STOE X-AREA'
_computing_data_collection 'STOE X-AREA'
_computing_data_reduction 'STOE X-RED'
_computing_molecular_graphics 'SHELXL-97 (Sheldrick, 1997)'
_computing_publication_material 'SHELXL-97 (Sheldrick, 1997)'
_computing_structure_refinement 'SHELXL-97 (Sheldrick, 1997)'
_computing_structure_solution 'SHELXS-97 (Sheldrick, 1990)'
_diffrn_ambient_temperature 200(2)
_diffrn_measured_fraction_theta_full 0.999
_diffrn_measured_fraction_theta_max 0.997
_diffrn_measurement_device_type 'STOE IPDS 2'
_diffrn_measurement_method 'area detector'
_diffrn_radiation_monochromator graphite
_diffrn_radiation_source 'fine-focus sealed tube'
_diffrn_radiation_type MoK\a
_diffrn_radiation_wavelength 0.71073
_diffrn_reflns_av_R_equivalents 0.0838
_diffrn_reflns_av_sigmaI/netI 0.0551
_diffrn_reflns_limit_h_max 25
_diffrn_reflns_limit_h_min -25
_diffrn_reflns_limit_k_max 11
_diffrn_reflns_limit_k_min -10
_diffrn_reflns_limit_l_max 30
_diffrn_reflns_limit_l_min -30
_diffrn_reflns_number 32297
_diffrn_reflns_theta_full 26.00
_diffrn_reflns_theta_max 27.91
_diffrn_reflns_theta_min 1.83
_exptl_absorpt_coefficient_mu 1.580
_exptl_absorpt_correction_T_max 0.8922
_exptl_absorpt_correction_T_min 0.7633
_exptl_absorpt_correction_type numerical
_exptl_crystal_colour orange
_exptl_crystal_density_diffrn 1.247
_exptl_crystal_density_method 'not measured'
_exptl_crystal_description block
_exptl_crystal_F_000 1520
_exptl_crystal_size_max 0.21
_exptl_crystal_size_mid 0.19
_exptl_crystal_size_min 0.15
_refine_diff_density_max 0.606
_refine_diff_density_min -0.814
_refine_diff_density_rms 0.066
_refine_ls_extinction_method none
_refine_ls_goodness_of_fit_ref 1.091
_refine_ls_hydrogen_treatment constr
_refine_ls_matrix_type full
_refine_ls_number_parameters 416
_refine_ls_number_reflns 9130
_refine_ls_number_restraints 0
_refine_ls_restrained_S_all 1.091
_refine_ls_R_factor_all 0.0647
_refine_ls_R_factor_gt 0.0492
_refine_ls_shift/su_max 0.000
_refine_ls_shift/su_mean 0.000
_refine_ls_structure_factor_coef Fsqd
_refine_ls_weighting_details 'calc w=1/[\s^2^(Fo^2^)+(0.0464P)^2^+1.4660P] where P=(Fo^2^+2Fc^2^)/3'
_refine_ls_weighting_scheme calc
_refine_ls_wR_factor_gt 0.1104
_refine_ls_wR_factor_ref 0.1169
_reflns_number_gt 7392
_reflns_number_total 9130
_reflns_threshold_expression >2sigma(I)
_cod_data_source_file om300399j_si_001.cif
_cod_data_source_block compound8
_cod_original_cell_volume 3832.4(13)
_cod_original_sg_symbol_H-M P2(1)/c
_cod_database_code 4078764

loop_
_symmetry_equiv_pos_as_xyz
'x, y, z'
'-x, y+1/2, -z+1/2'
'-x, -y, -z'
'x, -y-1/2, z-1/2'

loop_
_atom_site_label
_atom_site_type_symbol
_atom_site_fract_x
_atom_site_fract_y
_atom_site_fract_z
_atom_site_U_iso_or_equiv
_atom_site_adp_type
_atom_site_occupancy
_atom_site_symmetry_multiplicity
_atom_site_calc_flag
_atom_site_refinement_flags
Ni Ni 0.759930(16) 0.04621(3) 0.050236(14) 0.02801(8) Uani 1 1 d .
Br Br 0.754044(19) -0.10532(3) -0.036278(13) 0.04948(10) Uani 1 1 d .
C1 C 0.80513(13) -0.1091(3) 0.10491(11) 0.0310(5) Uani 1 1 d .
N1 N 0.77354(11) -0.2218(2) 0.12543(10) 0.0337(4) Uani 1 1 d .
N2 N 0.87833(11) -0.1289(2) 0.13282(10) 0.0358(5) Uani 1 1 d .
C2 C 0.82557(16) -0.3114(3) 0.16521(14) 0.0449(6) Uani 1 1 d .
H2A H 0.8165 -0.3972 0.1853 0.054 Uiso 1 1 calc R
C3 C 0.89130(15) -0.2526(3) 0.16965(14) 0.0447(6) Uani 1 1 d .
H3A H 0.9379 -0.2891 0.1936 0.054 Uiso 1 1 calc R
C4 C 0.69363(14) -0.2500(3) 0.10675(14) 0.0407(6) Uani 1 1 d .
H4A H 0.6683 -0.1671 0.0798 0.049 Uiso 1 1 calc R
C5 C 0.67569(18) -0.3924(4) 0.0703(2) 0.0644(10) Uani 1 1 d .
H5A H 0.6930 -0.3852 0.0350 0.097 Uiso 1 1 calc R
H5B H 0.6225 -0.4082 0.0566 0.097 Uiso 1 1 calc R
H5C H 0.7000 -0.4755 0.0958 0.097 Uiso 1 1 calc R
C6 C 0.66711(19) -0.2519(5) 0.16154(17) 0.0604(9) Uani 1 1 d .
H6A H 0.6823 -0.1606 0.1848 0.091 Uiso 1 1 calc R
H6B H 0.6884 -0.3369 0.1872 0.091 Uiso 1 1 calc R
H6C H 0.6135 -0.2594 0.1481 0.091 Uiso 1 1 calc R
C7 C 0.93540(15) -0.0363(4) 0.12135(15) 0.0450(7) Uani 1 1 d .
H7A H 0.9112 0.0555 0.1004 0.054 Uiso 1 1 calc R
C8 C 0.99219(19) 0.0097(6) 0.1810(2) 0.0749(12) Uani 1 1 d .
H8A H 0.9676 0.0601 0.2065 0.112 Uiso 1 1 calc R
H8B H 1.0279 0.0767 0.1726 0.112 Uiso 1 1 calc R
H8C H 1.0176 -0.0782 0.2022 0.112 Uiso 1 1 calc R
C9 C 0.9690(2) -0.1151(5) 0.0788(2) 0.0726(11) Uani 1 1 d .
H9A H 0.9300 -0.1446 0.0419 0.109 Uiso 1 1 calc R
H9B H 0.9954 -0.2031 0.0990 0.109 Uiso 1 1 calc R
H9C H 1.0032 -0.0485 0.0682 0.109 Uiso 1 1 calc R
C11 C 0.72063(13) 0.2114(3) -0.00064(11) 0.0314(5) Uani 1 1 d .
N3 N 0.64935(11) 0.2377(2) -0.03412(10) 0.0359(5) Uani 1 1 d .
N4 N 0.75784(11) 0.3256(2) -0.01488(10) 0.0336(4) Uani 1 1 d .
C12 C 0.64346(16) 0.3645(3) -0.06860(13) 0.0428(6) Uani 1 1 d .
H12A H 0.5995 0.4048 -0.0956 0.051 Uiso 1 1 calc R
C13 C 0.71126(16) 0.4200(3) -0.05684(13) 0.0413(6) Uani 1 1 d .
H13A H 0.7247 0.5066 -0.0738 0.050 Uiso 1 1 calc R
C14 C 0.58746(15) 0.1435(3) -0.03378(14) 0.0440(6) Uani 1 1 d .
H14A H 0.6071 0.0580 -0.0061 0.053 Uiso 1 1 calc R
C15 C 0.54933(19) 0.0831(4) -0.09746(17) 0.0593(9) Uani 1 1 d .
H15A H 0.5846 0.0266 -0.1112 0.089 Uiso 1 1 calc R
H15B H 0.5302 0.1654 -0.1254 0.089 Uiso 1 1 calc R
H15C H 0.5087 0.0186 -0.0966 0.089 Uiso 1 1 calc R
C16 C 0.53519(18) 0.2302(5) -0.00865(18) 0.0621(9) Uani 1 1 d .
H16A H 0.5620 0.2663 0.0321 0.093 Uiso 1 1 calc R
H16B H 0.4951 0.1655 -0.0067 0.093 Uiso 1 1 calc R
H16C H 0.5150 0.3142 -0.0353 0.093 Uiso 1 1 calc R
C17 C 0.83873(14) 0.3405(3) 0.00793(12) 0.0385(6) Uani 1 1 d .
H17A H 0.8578 0.2739 0.0438 0.046 Uiso 1 1 calc R
C18 C 0.87132(18) 0.2903(5) -0.04031(17) 0.0593(9) Uani 1 1 d .
H18A H 0.8560 0.1886 -0.0523 0.089 Uiso 1 1 calc R
H18B H 0.9250 0.2948 -0.0240 0.089 Uiso 1 1 calc R
H18C H 0.8541 0.3551 -0.0758 0.089 Uiso 1 1 calc R
C19 C 0.85985(18) 0.4977(4) 0.02891(18) 0.0561(8) Uani 1 1 d .
H19A H 0.8389 0.5233 0.0610 0.084 Uiso 1 1 calc R
H19B H 0.8409 0.5655 -0.0054 0.084 Uiso 1 1 calc R
H19C H 0.9134 0.5059 0.0447 0.084 Uiso 1 1 calc R
N5 N 0.73805(16) 0.3833(3) 0.27593(12) 0.0531(6) Uani 1 1 d .
C21 C 0.75551(13) 0.1573(3) 0.11889(11) 0.0302(5) Uani 1 1 d .
C22 C 0.69262(14) 0.1487(3) 0.13736(12) 0.0377(6) Uani 1 1 d .
H22A H 0.6522 0.0914 0.1138 0.045 Uiso 1 1 calc R
C23 C 0.68713(15) 0.2201(3) 0.18856(13) 0.0409(6) Uani 1 1 d .
H23A H 0.6434 0.2101 0.1990 0.049 Uiso 1 1 calc R
C24 C 0.74448(15) 0.3065(3) 0.22521(12) 0.0381(6) Uani 1 1 d .
C25 C 0.80768(15) 0.3162(3) 0.20766(12) 0.0371(5) Uani 1 1 d .
H25A H 0.8483 0.3728 0.2314 0.044 Uiso 1 1 calc R
C26 C 0.81185(14) 0.2437(3) 0.15576(12) 0.0347(5) Uani 1 1 d .
H26A H 0.8555 0.2540 0.1452 0.042 Uiso 1 1 calc R
C27 C 0.6908(2) 0.3181(5) 0.30737(16) 0.0643(10) Uani 1 1 d .
H27A H 0.6402 0.3144 0.2798 0.096 Uiso 1 1 calc R
H27B H 0.6927 0.3784 0.3429 0.096 Uiso 1 1 calc R
H27C H 0.7077 0.2179 0.3205 0.096 Uiso 1 1 calc R
C28 C 0.8039(2) 0.4525(5) 0.31557(16) 0.0693(11) Uani 1 1 d .
H28A H 0.8202 0.5298 0.2932 0.104 Uiso 1 1 calc R
H28B H 0.8426 0.3781 0.3298 0.104 Uiso 1 1 calc R
H28C H 0.7934 0.4963 0.3505 0.104 Uiso 1 1 calc R
C30 C 0.8911(3) 0.9985(6) 0.3032(2) 0.0892(14) Uani 1 1 d .
H30A H 0.8942 1.0690 0.2738 0.107 Uiso 1 1 calc R
C31 C 0.9530(3) 0.9442(6) 0.3443(3) 0.0882(15) Uani 1 1 d .
H31A H 0.9998 0.9775 0.3441 0.106 Uiso 1 1 calc R
C32 C 0.9478(2) 0.8421(5) 0.3856(2) 0.0737(11) Uani 1 1 d .
H32A H 0.9914 0.8038 0.4138 0.088 Uiso 1 1 calc R
C33 C 0.8822(2) 0.7941(4) 0.38747(19) 0.0667(10) Uani 1 1 d .
H33A H 0.8794 0.7228 0.4167 0.080 Uiso 1 1 calc R
C34 C 0.8204(2) 0.8487(5) 0.3473(3) 0.0822(14) Uani 1 1 d .
H34A H 0.7740 0.8163 0.3487 0.099 Uiso 1 1 calc R
C35 C 0.8238(3) 0.9499(6) 0.3046(2) 0.0906(16) Uani 1 1 d .
H35A H 0.7800 0.9866 0.2762 0.109 Uiso 1 1 calc R
C40 C 0.4669(3) 0.5063(6) 0.2335(2) 0.0844(13) Uani 1 1 d .
H40A H 0.4683 0.5687 0.2667 0.101 Uiso 1 1 calc R
C41 C 0.5203(2) 0.5130(6) 0.2083(3) 0.0862(14) Uani 1 1 d .
H41A H 0.5596 0.5807 0.2242 0.103 Uiso 1 1 calc R
C42 C 0.5203(2) 0.4289(6) 0.1625(3) 0.0859(16) Uani 1 1 d .
H42A H 0.5595 0.4367 0.1460 0.103 Uiso 1 1 calc R
C43 C 0.4654(3) 0.3307(5) 0.1380(2) 0.0826(14) Uani 1 1 d .
H43A H 0.4664 0.2706 0.1048 0.099 Uiso 1 1 calc R
C44 C 0.4078(2) 0.3182(5) 0.1616(2) 0.0789(13) Uani 1 1 d .
H44A H 0.3687 0.2509 0.1448 0.095 Uiso 1 1 calc R
C45 C 0.4091(2) 0.4075(6) 0.2107(2) 0.0849(15) Uani 1 1 d .
H45A H 0.3709 0.4011 0.2285 0.102 Uiso 1 1 calc R

loop_
_atom_site_aniso_label
_atom_site_aniso_U_11
_atom_site_aniso_U_22
_atom_site_aniso_U_33
_atom_site_aniso_U_23
_atom_site_aniso_U_13
_atom_site_aniso_U_12
Ni 0.02980(14) 0.02709(16) 0.02726(15) 0.00242(12) 0.00924(11) 0.00459(12)
Br 0.0724(2) 0.04243(17) 0.03440(14) -0.00250(12) 0.01804(13) 0.01485(14)
C1 0.0313(11) 0.0287(12) 0.0332(12) 0.0002(10) 0.0108(9) 0.0039(9)
N1 0.0328(10) 0.0321(11) 0.0350(11) 0.0050(9) 0.0092(8) 0.0027(8)
N2 0.0290(9) 0.0347(12) 0.0416(12) 0.0049(9) 0.0082(9) 0.0060(8)
C2 0.0490(15) 0.0337(14) 0.0484(16) 0.0122(12) 0.0101(12) 0.0066(12)
C3 0.0381(13) 0.0403(15) 0.0486(16) 0.0088(13) 0.0039(12) 0.0108(11)
C4 0.0334(12) 0.0385(14) 0.0497(16) 0.0011(12) 0.0126(11) -0.0002(11)
C5 0.0447(16) 0.055(2) 0.088(3) -0.0227(19) 0.0141(17) -0.0097(15)
C6 0.0550(18) 0.071(2) 0.064(2) 0.0046(18) 0.0303(16) -0.0045(17)
C7 0.0353(12) 0.0450(16) 0.0577(18) 0.0035(14) 0.0189(12) 0.0017(12)
C8 0.0456(17) 0.095(3) 0.077(3) -0.002(2) 0.0089(17) -0.0219(19)
C9 0.066(2) 0.078(3) 0.091(3) -0.004(2) 0.048(2) 0.002(2)
C11 0.0367(12) 0.0288(12) 0.0295(11) 0.0002(9) 0.0115(9) 0.0060(9)
N3 0.0351(10) 0.0322(11) 0.0373(11) 0.0048(9) 0.0073(9) 0.0053(9)
N4 0.0382(10) 0.0314(11) 0.0307(10) 0.0054(9) 0.0099(8) 0.0037(9)
C12 0.0435(14) 0.0365(14) 0.0417(15) 0.0076(12) 0.0041(11) 0.0075(11)
C13 0.0500(15) 0.0321(14) 0.0392(14) 0.0075(11) 0.0104(11) 0.0040(11)
C14 0.0376(13) 0.0430(16) 0.0491(16) 0.0075(13) 0.0108(12) 0.0029(12)
C15 0.0526(17) 0.054(2) 0.064(2) -0.0077(16) 0.0085(16) -0.0099(15)
C16 0.0461(16) 0.073(2) 0.073(2) 0.0029(19) 0.0279(16) 0.0061(16)
C17 0.0382(13) 0.0392(14) 0.0369(13) 0.0021(11) 0.0103(10) 0.0028(11)
C18 0.0516(17) 0.075(2) 0.058(2) -0.0084(18) 0.0266(15) 0.0030(17)
C19 0.0485(16) 0.0478(18) 0.068(2) -0.0080(16) 0.0129(15) -0.0067(14)
N5 0.0728(17) 0.0507(16) 0.0421(14) -0.0090(12) 0.0274(13) 0.0009(13)
C21 0.0379(12) 0.0268(11) 0.0270(11) 0.0032(9) 0.0121(9) 0.0063(9)
C22 0.0340(12) 0.0393(14) 0.0395(14) -0.0023(11) 0.0114(10) 0.0024(10)
C23 0.0398(13) 0.0448(16) 0.0423(14) 0.0004(12) 0.0193(11) 0.0066(12)
C24 0.0509(14) 0.0332(13) 0.0312(12) 0.0023(10) 0.0147(11) 0.0071(11)
C25 0.0445(13) 0.0324(13) 0.0331(12) 0.0019(10) 0.0105(10) -0.0020(11)
C26 0.0352(12) 0.0343(13) 0.0351(13) 0.0034(10) 0.0118(10) 0.0018(10)
C27 0.066(2) 0.087(3) 0.0485(18) -0.0123(19) 0.0305(16) -0.002(2)
C28 0.100(3) 0.069(2) 0.0449(18) -0.0218(18) 0.0320(19) -0.023(2)
C30 0.127(4) 0.077(3) 0.070(3) 0.027(2) 0.041(3) 0.023(3)
C31 0.069(2) 0.089(3) 0.112(4) 0.029(3) 0.037(3) -0.003(2)
C32 0.062(2) 0.070(3) 0.073(3) 0.015(2) -0.0009(19) -0.0056(19)
C33 0.087(3) 0.053(2) 0.066(2) -0.0025(18) 0.032(2) -0.0118(19)
C34 0.058(2) 0.065(3) 0.127(4) -0.026(3) 0.035(3) -0.004(2)
C35 0.082(3) 0.077(3) 0.086(3) -0.012(3) -0.011(2) 0.031(3)
C40 0.100(3) 0.088(3) 0.054(2) -0.002(2) 0.007(2) 0.011(3)
C41 0.059(2) 0.088(3) 0.096(4) 0.016(3) 0.003(2) 0.003(2)
C42 0.064(2) 0.071(3) 0.134(5) 0.039(3) 0.048(3) 0.029(2)
C43 0.128(4) 0.050(2) 0.075(3) 0.012(2) 0.040(3) 0.040(3)
C44 0.069(2) 0.055(2) 0.093(3) 0.022(2) -0.004(2) -0.0073(19)
C45 0.066(2) 0.110(4) 0.091(3) 0.045(3) 0.042(2) 0.026(2)

loop_
_atom_type_symbol
_atom_type_description
_atom_type_scat_dispersion_real
_atom_type_scat_dispersion_imag
_atom_type_scat_source
C C 0.0033 0.0016 'International Tables Vol C Tables 4.2.6.8 and 6.1.1.4'
H H 0.0000 0.0000 'International Tables Vol C Tables 4.2.6.8 and 6.1.1.4'
N N 0.0061 0.0033 'International Tables Vol C Tables 4.2.6.8 and 6.1.1.4'
Ni Ni 0.3393 1.1124 'International Tables Vol C Tables 4.2.6.8 and 6.1.1.4'
Br Br -0.2901 2.4595 'International Tables Vol C Tables 4.2.6.8 and 6.1.1.4'

loop_
_geom_angle_atom_site_label_1
_geom_angle_atom_site_label_2
_geom_angle_atom_site_label_3
_geom_angle
C11 Ni C1 175.52(11)
C11 Ni C21 89.48(10)
C1 Ni C21 87.92(10)
C11 Ni Br 91.43(8)
C1 Ni Br 91.52(8)
C21 Ni Br 174.20(8)
N1 C1 N2 104.2(2)
N1 C1 Ni 129.16(18)
N2 C1 Ni 126.66(19)
C1 N1 C2 111.6(2)
C1 N1 C4 124.6(2)
C2 N1 C4 123.8(2)
C1 N2 C3 110.9(2)
C1 N2 C7 123.8(2)
C3 N2 C7 125.1(2)
C3 C2 N1 106.3(2)
C3 C2 H2A 126.9
N1 C2 H2A 126.9
C2 C3 N2 107.0(2)
C2 C3 H3A 126.5
N2 C3 H3A 126.5
N1 C4 C6 110.5(2)
N1 C4 C5 109.9(2)
C6 C4 C5 112.4(3)
N1 C4 H4A 107.9
C6 C4 H4A 107.9
C5 C4 H4A 107.9
C4 C5 H5A 109.5
C4 C5 H5B 109.5
H5A C5 H5B 109.5
C4 C5 H5C 109.5
H5A C5 H5C 109.5
H5B C5 H5C 109.5
C4 C6 H6A 109.5
C4 C6 H6B 109.5
H6A C6 H6B 109.5
C4 C6 H6C 109.5
H6A C6 H6C 109.5
H6B C6 H6C 109.5
N2 C7 C9 110.2(3)
N2 C7 C8 110.5(3)
C9 C7 C8 113.0(3)
N2 C7 H7A 107.6
C9 C7 H7A 107.6
C8 C7 H7A 107.6
C7 C8 H8A 109.5
C7 C8 H8B 109.5
H8A C8 H8B 109.5
C7 C8 H8C 109.5
H8A C8 H8C 109.5
H8B C8 H8C 109.5
C7 C9 H9A 109.5
C7 C9 H9B 109.5
H9A C9 H9B 109.5
C7 C9 H9C 109.5
H9A C9 H9C 109.5
H9B C9 H9C 109.5
N4 C11 N3 103.9(2)
N4 C11 Ni 127.82(18)
N3 C11 Ni 128.21(19)
C11 N3 C12 111.0(2)
C11 N3 C14 124.4(2)
C12 N3 C14 124.7(2)
C11 N4 C13 111.6(2)
C11 N4 C17 123.9(2)
C13 N4 C17 124.4(2)
C13 C12 N3 107.3(2)
C13 C12 H12A 126.4
N3 C12 H12A 126.4
C12 C13 N4 106.3(2)
C12 C13 H13A 126.9
N4 C13 H13A 126.9
N3 C14 C15 110.1(3)
N3 C14 C16 109.6(3)
C15 C14 C16 112.5(3)
N3 C14 H14A 108.2
C15 C14 H14A 108.2
C16 C14 H14A 108.2
C14 C15 H15A 109.5
C14 C15 H15B 109.5
H15A C15 H15B 109.5
C14 C15 H15C 109.5
H15A C15 H15C 109.5
H15B C15 H15C 109.5
C14 C16 H16A 109.5
C14 C16 H16B 109.5
H16A C16 H16B 109.5
C14 C16 H16C 109.5
H16A C16 H16C 109.5
H16B C16 H16C 109.5
N4 C17 C18 109.9(2)
N4 C17 C19 110.1(2)
C18 C17 C19 112.8(3)
N4 C17 H17A 107.9
C18 C17 H17A 107.9
C19 C17 H17A 107.9
C17 C18 H18A 109.5
C17 C18 H18B 109.5
H18A C18 H18B 109.5
C17 C18 H18C 109.5
H18A C18 H18C 109.5
H18B C18 H18C 109.5
C17 C19 H19A 109.5
C17 C19 H19B 109.5
H19A C19 H19B 109.5
C17 C19 H19C 109.5
H19A C19 H19C 109.5
H19B C19 H19C 109.5
C24 N5 C28 117.0(3)
C24 N5 C27 117.0(3)
C28 N5 C27 114.4(3)
C26 C21 C22 114.8(2)
C26 C21 Ni 125.38(19)
C22 C21 Ni 119.71(20)
C23 C22 C21 122.8(3)
C23 C22 H22A 118.6
C21 C22 H22A 118.6
C22 C23 C24 121.6(2)
C22 C23 H23A 119.2
C24 C23 H23A 119.2
C23 C24 C25 116.5(2)
C23 C24 N5 121.6(3)
C25 C24 N5 121.9(3)
C26 C25 C24 121.0(2)
C26 C25 H25A 119.5
C24 C25 H25A 119.5
C21 C26 C25 123.3(2)
C21 C26 H26A 118.3
C25 C26 H26A 118.3
N5 C27 H27A 109.5
N5 C27 H27B 109.5
H27A C27 H27B 109.5
N5 C27 H27C 109.5
H27A C27 H27C 109.5
H27B C27 H27C 109.5
N5 C28 H28A 109.5
N5 C28 H28B 109.5
H28A C28 H28B 109.5
N5 C28 H28C 109.5
H28A C28 H28C 109.5
H28B C28 H28C 109.5
C31 C30 C35 119.1(4)
C31 C30 H30A 120.4
C35 C30 H30A 120.4
C32 C31 C30 119.9(4)
C32 C31 H31A 120.1
C30 C31 H31A 120.1
C33 C32 C31 121.4(4)
C33 C32 H32A 119.3
C31 C32 H32A 119.3
C32 C33 C34 119.1(4)
C32 C33 H33A 120.5
C34 C33 H33A 120.5
C33 C34 C35 120.9(4)
C33 C34 H34A 119.5
C35 C34 H34A 119.5
C34 C35 C30 119.5(4)
C34 C35 H35A 120.2
C30 C35 H35A 120.2
C41 C40 C45 119.7(5)
C41 C40 H40A 120.2
C45 C40 H40A 120.2
C42 C41 C40 121.9(5)
C42 C41 H41A 119.0
C40 C41 H41A 119.0
C41 C42 C43 121.4(4)
C41 C42 H42A 119.3
C43 C42 H42A 119.3
C42 C43 C44 119.9(5)
C42 C43 H43A 120.0
C44 C43 H43A 120.0
C43 C44 C45 117.9(4)
C43 C44 H44A 121.0
C45 C44 H44A 121.0
C44 C45 C40 119.2(4)
C44 C45 H45A 120.4
C40 C45 H45A 120.4

loop_
_geom_bond_atom_site_label_1
_geom_bond_atom_site_label_2
_geom_bond_distance
Ni C11 1.907(2)
Ni C1 1.909(2)
Ni C21 1.910(2)
Ni Br 2.4064(6)
C1 N1 1.349(3)
C1 N2 1.361(3)
N1 C2 1.387(3)
N1 C4 1.479(3)
N2 C3 1.383(4)
N2 C7 1.470(4)
C2 C3 1.344(4)
C2 H2A 0.9500
C3 H3A 0.9500
C4 C6 1.514(4)
C4 C5 1.521(4)
C4 H4A 1.0000
C5 H5A 0.9800
C5 H5B 0.9800
C5 H5C 0.9800
C6 H6A 0.9800
C6 H6B 0.9800
C6 H6C 0.9800
C7 C9 1.518(5)
C7 C8 1.524(5)
C7 H7A 1.0000
C8 H8A 0.9800
C8 H8B 0.9800
C8 H8C 0.9800
C9 H9A 0.9800
C9 H9B 0.9800
C9 H9C 0.9800
C11 N4 1.356(3)
C11 N3 1.364(3)
N3 C12 1.384(4)
N3 C14 1.465(4)
N4 C13 1.388(3)
N4 C17 1.480(3)
C12 C13 1.341(4)
C12 H12A 0.9500
C13 H13A 0.9500
C14 C15 1.529(5)
C14 C16 1.529(4)
C14 H14A 1.0000
C15 H15A 0.9800
C15 H15B 0.9800
C15 H15C 0.9800
C16 H16A 0.9800
C16 H16B 0.9800
C16 H16C 0.9800
C17 C18 1.517(4)
C17 C19 1.517(4)
C17 H17A 1.0000
C18 H18A 0.9800
C18 H18B 0.9800
C18 H18C 0.9800
C19 H19A 0.9800
C19 H19B 0.9800
C19 H19C 0.9800
N5 C24 1.407(4)
N5 C28 1.449(5)
N5 C27 1.458(4)
C21 C26 1.389(4)
C21 C22 1.407(3)
C22 C23 1.387(4)
C22 H22A 0.9500
C23 C24 1.399(4)
C23 H23A 0.9500
C24 C25 1.401(4)
C25 C26 1.397(4)
C25 H25A 0.9500
C26 H26A 0.9500
C27 H27A 0.9800
C27 H27B 0.9800
C27 H27C 0.9800
C28 H28A 0.9800
C28 H28B 0.9800
C28 H28C 0.9800
C30 C31 1.360(7)
C30 C35 1.376(7)
C30 H30A 0.9500
C31 C32 1.358(6)
C31 H31A 0.9500
C32 C33 1.348(6)
C32 H32A 0.9500
C33 C34 1.349(6)
C33 H33A 0.9500
C34 C35 1.367(8)
C34 H34A 0.9500
C35 H35A 0.9500
C40 C41 1.334(7)
C40 C45 1.394(7)
C40 H40A 0.9500
C41 C42 1.309(8)
C41 H41A 0.9500
C42 C43 1.359(7)
C42 H42A 0.9500
C43 C44 1.387(7)
C43 H43A 0.9500
C44 C45 1.391(7)
C44 H44A 0.9500
C45 H45A 0.9500
